data_4316698
loop_
_publ_author_name
' Tomoka Yamaguchi '
'Jean-Pierre Costes'
'Yukana Kishima'
'Masaaki Kojima'
'Yukinari Sunatsuki'
'Nicolas Br\'efuel'
'Jean-Pierre Tuchagues'
'Laure Vendier'
'Wolfgang Wernsdorfer'

_publ_contact_author 'Costes jean-Pierre'
_publ_contact_author_address
;
Laboratoire de Chimie de Coordination
205 Route de Narbonne
31077 Toulouse Cedex 04
;
_publ_contact_author_email jean-pierre.costes@lcc-toulouse.fr
_publ_section_title
;
 Face-Sharing Heterotrinuclear MII-LnIII-MII (M = Mn, Fe, Co, Zn; Ln = La,
 Gd, Tb, Dy) Complexes: Synthesis, Structures, and Magnetic Properties
;
_journal_name_full 'Inorganic Chemistry'
_journal_page_first 9125
_journal_page_last 9135
_journal_paper_doi 10.1021/ic100460w
_journal_volume 49
_journal_year 2010
_chemical_compound_source 'synthesis as described'
_chemical_formula_moiety 'C58 H60 Co2 Gd N6 O12, N O3'
_chemical_formula_sum 'C58 H60 Co2 Gd N7 O15'
_chemical_formula_weight 1370.24
_chemical_name_systematic
;
 ?
;
_space_group_IT_number 15
_symmetry_cell_setting monoclinic
_symmetry_Int_Tables_number 15
_symmetry_space_group_name_Hall '-C 2yc'
_symmetry_space_group_name_H-M 'C 1 2/c 1'
_atom_sites_solution_hydrogens geom
_atom_sites_solution_primary direct
_atom_sites_solution_secondary difmap
_cell_angle_alpha 90
_cell_angle_beta 111.02(3)
_cell_angle_gamma 90
_cell_formula_units_Z 12
_cell_length_a 47.246(9)
_cell_length_b 24.634(5)
_cell_length_c 17.997(4)
_cell_measurement_reflns_used 8000
_cell_measurement_temperature 180
_cell_measurement_theta_max 26.05
_cell_measurement_theta_min 1.65
_cell_measurement_wavelength 0.71073
_cell_volume 19552(8)
_computing_cell_refinement 'Stoe IPDS software (Stoe, 1996)'
_computing_data_collection 'Stoe IPDS software (Stoe, 1996)'
_computing_data_reduction 'XRED (Stoe, 1.08, 1996)'
_computing_molecular_graphics 'Ortep-3 for Windows (Farrugia, 1997)'
_computing_publication_material 'WinGX publication routines (Farrugia, 1999)'
_computing_structure_refinement 'SHELXL-97 (Sheldrick, 1997)'
_computing_structure_solution 'SIR92 (Giacovazzo et al, 1993)'
_diffrn_ambient_temperature 180
_diffrn_measured_fraction_theta_full 0.985
_diffrn_measured_fraction_theta_max 0.985
_diffrn_measurement_device 'Stoe IPDS'
_diffrn_measurement_method \f
_diffrn_radiation_monochromator graphite
_diffrn_radiation_source 'fine-focus sealed tube'
_diffrn_radiation_type MoK\a
_diffrn_radiation_wavelength 0.71073
_diffrn_reflns_av_R_equivalents 0.1733
_diffrn_reflns_av_unetI/netI 0.2617
_diffrn_reflns_limit_h_max 58
_diffrn_reflns_limit_h_min -57
_diffrn_reflns_limit_k_max 30
_diffrn_reflns_limit_k_min -30
_diffrn_reflns_limit_l_max 22
_diffrn_reflns_limit_l_min -22
_diffrn_reflns_number 95813
_diffrn_reflns_theta_full 26.09
_diffrn_reflns_theta_max 26.09
_diffrn_reflns_theta_min 2.05
_diffrn_standards_decay_% 0.1
_diffrn_standards_interval_time 4
_diffrn_standards_number 200
_exptl_absorpt_coefficient_mu 1.574
_exptl_absorpt_correction_T_max 0.876
_exptl_absorpt_correction_T_min 0.765
_exptl_absorpt_correction_type refdelf
_exptl_absorpt_process_details
;
        (See: Walker, N. & Stuart, D. (1983) Acta Cryst. A39, 158-166)
;
_exptl_crystal_colour orange
_exptl_crystal_density_diffrn 1.396
_exptl_crystal_density_method 'not measured'
_exptl_crystal_description block
_exptl_crystal_F_000 8340
_exptl_crystal_size_max 0.2
_exptl_crystal_size_mid 0.15
_exptl_crystal_size_min 0.08
_refine_diff_density_max 0.695
_refine_diff_density_min -1.72
_refine_diff_density_rms 0.1
_refine_ls_extinction_method none
_refine_ls_goodness_of_fit_ref 0.684
_refine_ls_hydrogen_treatment constr
_refine_ls_matrix_type full
_refine_ls_number_parameters 1135
_refine_ls_number_reflns 19118
_refine_ls_number_restraints 0
_refine_ls_restrained_S_all 0.684
_refine_ls_R_factor_all 0.1727
_refine_ls_R_factor_gt 0.0497
_refine_ls_shift/su_max 0.003
_refine_ls_shift/su_mean 0
_refine_ls_structure_factor_coef Fsqd
_refine_ls_weighting_details 'calc w=1/[\s^2^(Fo^2^)+(0.0427P)^2^+0.0000P] where P=(Fo^2^+2Fc^2^)/3'
_refine_ls_weighting_scheme calc
_refine_ls_wR_factor_gt 0.0942
_refine_ls_wR_factor_ref 0.1185
_reflns_number_gt 6171
_reflns_number_total 19118
_reflns_threshold_expression >2\s(I)
_cod_data_source_file ic100460w_si_002_2.cif
_cod_data_source_block 1
_cod_database_code 4316698

loop_
_symmetry_equiv_pos_as_xyz
'x, y, z'
'-x, y, -z+1/2'
'x+1/2, y+1/2, z'
'-x+1/2, y+1/2, -z+1/2'
'-x, -y, -z'
'x, -y, z-1/2'
'-x+1/2, -y+1/2, -z'
'x+1/2, -y+1/2, z-1/2'

loop_
_atom_site_label
_atom_site_type_symbol
_atom_site_fract_x
_atom_site_fract_y
_atom_site_fract_z
_atom_site_U_iso_or_equiv
_atom_site_adp_type
_atom_site_occupancy
_atom_site_symmetry_multiplicity
_atom_site_calc_flag
_atom_site_refinement_flags
_atom_site_disorder_assembly
_atom_site_disorder_group
C1 C 0.53574(17) 0.9692(3) 0.4613(4) 0.051(2) Uani 1 1 d . . .
H1A H 0.5267 0.9584 0.406 0.061 Uiso 1 1 calc R . .
H1B H 0.5206 0.9891 0.4751 0.061 Uiso 1 1 calc R . .
C2 C 0.57560(15) 0.8959(4) 0.5154(4) 0.053(2) Uani 1 1 d . . .
H2A H 0.5769 0.8578 0.5299 0.064 Uiso 1 1 calc R . .
H2B H 0.5769 0.8986 0.4629 0.064 Uiso 1 1 calc R . .
C3 C 0.54672(17) 0.9311(3) 0.5998(4) 0.048(2) Uani 1 1 d . . .
H3A H 0.5266 0.9291 0.6022 0.058 Uiso 1 1 calc R . .
H3B H 0.5592 0.9037 0.6354 0.058 Uiso 1 1 calc R . .
C4 C 0.54487(17) 0.9190(3) 0.5129(4) 0.046(2) Uani 1 1 d . . .
C5 C 0.52011(19) 0.8746(3) 0.4790(5) 0.059(2) Uani 1 1 d . . .
H5A H 0.5004 0.8902 0.4687 0.088 Uiso 1 1 calc R . .
H5B H 0.5234 0.8457 0.517 0.088 Uiso 1 1 calc R . .
H5C H 0.5212 0.8605 0.4303 0.088 Uiso 1 1 calc R . .
C6 C 0.71801(17) 1.3057(3) 0.8244(5) 0.055(2) Uani 1 1 d . . .
H6A H 0.7237 1.3231 0.8761 0.067 Uiso 1 1 calc R . .
H6B H 0.7054 1.3308 0.7849 0.067 Uiso 1 1 calc R . .
C7 C 0.73894(18) 1.2902(4) 0.7152(5) 0.064(3) Uani 1 1 d . . .
H7A H 0.7387 1.3265 0.6941 0.076 Uiso 1 1 calc R . .
H7B H 0.7547 1.2696 0.705 0.076 Uiso 1 1 calc R . .
C8 C 0.76047(18) 1.2393(3) 0.8438(5) 0.058(2) Uani 1 1 d . . .
H8A H 0.7817 1.2388 0.8496 0.069 Uiso 1 1 calc R . .
H8B H 0.7594 1.2361 0.8965 0.069 Uiso 1 1 calc R . .
C9 C 0.74633(18) 1.2935(3) 0.8066(5) 0.055(2) Uani 1 1 d . . .
C10 C 0.76961(19) 1.3403(4) 0.8408(5) 0.068(3) Uani 1 1 d . . .
H10A H 0.7603 1.3744 0.8199 0.101 Uiso 1 1 calc R . .
H10B H 0.7869 1.3346 0.8258 0.101 Uiso 1 1 calc R . .
H10C H 0.7759 1.3406 0.8978 0.101 Uiso 1 1 calc R . .
C11 C 0.56351(16) 1.0260(3) 0.4072(5) 0.043(2) Uani 1 1 d . . .
H11 H 0.5477 1.0175 0.3601 0.052 Uiso 1 1 calc R . .
C12 C 0.58644(16) 1.0606(3) 0.3993(4) 0.046(2) Uani 1 1 d . . .
C13 C 0.58195(18) 1.0815(3) 0.3236(5) 0.052(2) Uani 1 1 d . . .
H13 H 0.5645 1.0719 0.2812 0.063 Uiso 1 1 calc R . .
C14 C 0.60233(18) 1.1152(4) 0.3102(5) 0.056(2) Uani 1 1 d . . .
H14 H 0.5987 1.1288 0.2594 0.068 Uiso 1 1 calc R . .
C15 C 0.62840(18) 1.1293(4) 0.3722(5) 0.056(2) Uani 1 1 d . . .
H15 H 0.6426 1.1516 0.3626 0.068 Uiso 1 1 calc R . .
C16 C 0.63381(17) 1.1106(3) 0.4487(4) 0.045(2) Uani 1 1 d . . .
C17 C 0.61326(17) 1.0768(3) 0.4632(4) 0.046(2) Uani 1 1 d . . .
C18 C 0.68277(18) 1.1522(4) 0.5030(5) 0.070(3) Uani 1 1 d . . .
H18A H 0.6909 1.1294 0.4722 0.104 Uiso 1 1 calc R . .
H18B H 0.6983 1.1599 0.5535 0.104 Uiso 1 1 calc R . .
H18C H 0.6757 1.1856 0.475 0.104 Uiso 1 1 calc R . .
C19 C 0.62093(16) 0.8951(4) 0.6241(4) 0.049(2) Uani 1 1 d . . .
H19 H 0.6176 0.8578 0.6188 0.059 Uiso 1 1 calc R . .
C20 C 0.64767(16) 0.9126(3) 0.6885(4) 0.049(2) Uani 1 1 d . . .
C21 C 0.66739(17) 0.8720(3) 0.7350(5) 0.048(2) Uani 1 1 d . . .
H21 H 0.6626 0.8356 0.7232 0.057 Uiso 1 1 calc R . .
C22 C 0.69328(18) 0.8854(4) 0.7967(5) 0.056(2) Uani 1 1 d . . .
H22 H 0.7058 0.8578 0.8259 0.067 Uiso 1 1 calc R . .
C23 C 0.70146(19) 0.9389(4) 0.8171(5) 0.058(2) Uani 1 1 d . . .
H23 H 0.7188 0.9474 0.8605 0.07 Uiso 1 1 calc R . .
C24 C 0.68304(18) 0.9792(3) 0.7709(5) 0.048(2) Uani 1 1 d . . .
C25 C 0.65492(16) 0.9668(3) 0.7081(4) 0.042(2) Uani 1 1 d . . .
C26 C 0.71413(18) 1.0508(4) 0.8517(5) 0.065(3) Uani 1 1 d . . .
H26A H 0.7122 1.0348 0.8982 0.098 Uiso 1 1 calc R . .
H26B H 0.7143 1.0897 0.8565 0.098 Uiso 1 1 calc R . .
H26C H 0.7327 1.0389 0.8467 0.098 Uiso 1 1 calc R . .
C27 C 0.54642(17) 1.0139(3) 0.6622(5) 0.046(2) Uani 1 1 d . . .
H27 H 0.5294 0.9989 0.6687 0.055 Uiso 1 1 calc R . .
C28 C 0.55464(16) 1.0669(3) 0.6937(4) 0.044(2) Uani 1 1 d . . .
C29 C 0.53723(16) 1.0888(3) 0.7365(4) 0.046(2) Uani 1 1 d . . .
H29 H 0.521 1.0691 0.7402 0.055 Uiso 1 1 calc R . .
C30 C 0.54420(17) 1.1388(4) 0.7725(5) 0.052(2) Uani 1 1 d . . .
H30 H 0.5331 1.1519 0.8021 0.062 Uiso 1 1 calc R . .
C31 C 0.56744(18) 1.1698(3) 0.7654(5) 0.052(2) Uani 1 1 d . . .
H31 H 0.5719 1.2037 0.7896 0.062 Uiso 1 1 calc R . .
C32 C 0.58389(17) 1.1501(3) 0.7221(5) 0.046(2) Uani 1 1 d . . .
C33 C 0.57805(16) 1.0974(3) 0.6863(4) 0.0427(19) Uani 1 1 d . . .
C34 C 0.61282(18) 1.2305(3) 0.7342(5) 0.053(2) Uani 1 1 d . . .
H34A H 0.5954 1.2512 0.7025 0.08 Uiso 1 1 calc R . .
H34B H 0.6305 1.244 0.7259 0.08 Uiso 1 1 calc R . .
H34C H 0.6155 1.234 0.7894 0.08 Uiso 1 1 calc R . .
C35 C 0.69435(17) 1.2472(3) 0.8872(5) 0.051(2) Uani 1 1 d . . .
H35 H 0.7014 1.2731 0.9273 0.061 Uiso 1 1 calc R . .
C36 C 0.67786(17) 1.2025(3) 0.9041(4) 0.046(2) Uani 1 1 d . . .
C37 C 0.67220(17) 1.2030(4) 0.9754(4) 0.051(2) Uani 1 1 d . . .
H37 H 0.6794 1.2316 1.0108 0.061 Uiso 1 1 calc R . .
C38 C 0.65625(17) 1.1622(4) 0.9937(4) 0.054(2) Uani 1 1 d . . .
H38 H 0.6535 1.1626 1.0424 0.065 Uiso 1 1 calc R . .
C39 C 0.64390(16) 1.1198(3) 0.9399(4) 0.045(2) Uani 1 1 d . . .
H39 H 0.6322 1.093 0.9515 0.054 Uiso 1 1 calc R . .
C40 C 0.64929(16) 1.1183(3) 0.8697(4) 0.044(2) Uani 1 1 d . . .
C41 C 0.66700(16) 1.1584(3) 0.8501(5) 0.045(2) Uani 1 1 d . . .
C42 C 0.62334(19) 1.0332(3) 0.8307(5) 0.056(2) Uani 1 1 d . . .
H42A H 0.637 1.0157 0.8774 0.085 Uiso 1 1 calc R . .
H42B H 0.6174 1.0081 0.787 0.085 Uiso 1 1 calc R . .
H42C H 0.6057 1.0453 0.8405 0.085 Uiso 1 1 calc R . .
C43 C 0.69166(18) 1.2896(4) 0.6123(5) 0.058(2) Uani 1 1 d . . .
H43 H 0.6993 1.3208 0.5974 0.07 Uiso 1 1 calc R . .
C44 C 0.66100(17) 1.2739(4) 0.5637(5) 0.051(2) Uani 1 1 d . . .
C45 C 0.6471(2) 1.3069(4) 0.4951(5) 0.063(2) Uani 1 1 d . . .
H45 H 0.6577 1.3358 0.4844 0.075 Uiso 1 1 calc R . .
C46 C 0.61783(19) 1.2958(4) 0.4445(5) 0.064(3) Uani 1 1 d . . .
H46 H 0.6087 1.3175 0.4 0.077 Uiso 1 1 calc R . .
C47 C 0.60203(18) 1.2524(4) 0.4599(5) 0.059(2) Uani 1 1 d . . .
H47 H 0.5823 1.2452 0.4258 0.071 Uiso 1 1 calc R . .
C48 C 0.61536(17) 1.2202(3) 0.5252(5) 0.045(2) Uani 1 1 d . . .
C49 C 0.64544(17) 1.2297(3) 0.5792(5) 0.044(2) Uani 1 1 d . . .
C50 C 0.57048(16) 1.1674(4) 0.5032(5) 0.059(2) Uani 1 1 d . . .
H50A H 0.5594 1.1979 0.5116 0.089 Uiso 1 1 calc R . .
H50B H 0.5642 1.1351 0.5227 0.089 Uiso 1 1 calc R . .
H50C H 0.5666 1.1636 0.4473 0.089 Uiso 1 1 calc R . .
C51 C 0.7625(2) 1.1555(4) 0.7836(5) 0.061(3) Uani 1 1 d . . .
H51 H 0.7833 1.1608 0.809 0.074 Uiso 1 1 calc R . .
C52 C 0.75371(19) 1.1079(4) 0.7367(5) 0.067(3) Uani 1 1 d . . .
C53 C 0.7769(2) 1.0718(5) 0.7367(7) 0.101(4) Uani 1 1 d . . .
H53 H 0.7971 1.0803 0.7656 0.121 Uiso 1 1 calc R . .
C54 C 0.7700(2) 1.0246(5) 0.6944(7) 0.104(4) Uani 1 1 d . . .
H54 H 0.7858 1.0026 0.6933 0.125 Uiso 1 1 calc R . .
C55 C 0.74034(19) 1.0080(4) 0.6528(6) 0.080(3) Uani 1 1 d . . .
H55 H 0.7359 0.9747 0.6266 0.096 Uiso 1 1 calc R . .
C56 C 0.71776(18) 1.0445(4) 0.6529(5) 0.063(3) Uani 1 1 d . . .
C57 C 0.7235(2) 1.0935(4) 0.6933(5) 0.056(2) Uani 1 1 d . . .
C58 C 0.67924(19) 0.9870(4) 0.5622(5) 0.065(3) Uani 1 1 d . . .
H58A H 0.6885 0.9909 0.5229 0.097 Uiso 1 1 calc R . .
H58B H 0.6576 0.9853 0.5363 0.097 Uiso 1 1 calc R . .
H58C H 0.6864 0.9543 0.592 0.097 Uiso 1 1 calc R . .
C59 C 0.36834(18) 0.4093(4) 0.7382(5) 0.062(2) Uani 1 1 d . . .
H59A H 0.3507 0.3861 0.7159 0.075 Uiso 1 1 calc R . .
H59B H 0.363 0.4452 0.7155 0.075 Uiso 1 1 calc R . .
C60 C 0.3949(2) 0.4644(4) 0.8628(6) 0.064(3) Uani 1 1 d . . .
H60A H 0.3812 0.4948 0.8562 0.077 Uiso 1 1 calc R . .
H60B H 0.4059 0.4595 0.9193 0.077 Uiso 1 1 calc R . .
C61 C 0.39364(18) 0.3625(4) 0.8689(5) 0.057(2) Uani 1 1 d . . .
H61A H 0.3918 0.3584 0.9206 0.068 Uiso 1 1 calc R . .
H61B H 0.3847 0.3308 0.8373 0.068 Uiso 1 1 calc R . .
C62 C 0.3765(2) 0.4128(4) 0.8282(5) 0.060(2) Uani 1 1 d . . .
C63 C 0.3470(2) 0.4160(4) 0.8455(6) 0.078(3) Uani 1 1 d . . .
H63A H 0.3363 0.4486 0.8225 0.117 Uiso 1 1 calc R . .
H63B H 0.3517 0.4165 0.902 0.117 Uiso 1 1 calc R . .
H63C H 0.3346 0.385 0.8229 0.117 Uiso 1 1 calc R . .
C64 C 0.38610(19) 0.3505(4) 0.6617(5) 0.052(2) Uani 1 1 d . . .
H64 H 0.3657 0.3416 0.6389 0.063 Uiso 1 1 calc R . .
C65 C 0.41611(19) 0.5259(4) 0.7970(5) 0.062(3) Uani 1 1 d . . .
H65 H 0.4034 0.5504 0.8093 0.075 Uiso 1 1 calc R . .
C66 C 0.43317(19) 0.5470(4) 0.7514(5) 0.057(2) Uani 1 1 d . . .
C67 C 0.43072(19) 0.6030(4) 0.7354(5) 0.058(2) Uani 1 1 d . . .
H67 H 0.4185 0.6247 0.7539 0.07 Uiso 1 1 calc R . .
C68 C 0.4464(2) 0.6251(4) 0.6923(6) 0.071(3) Uani 1 1 d . . .
H68 H 0.4446 0.6622 0.6819 0.086 Uiso 1 1 calc R . .
C69 C 0.4649(2) 0.5954(4) 0.6636(5) 0.070(3) Uani 1 1 d . . .
H69 H 0.4753 0.612 0.6346 0.084 Uiso 1 1 calc R . .
C70 C 0.46761(18) 0.5400(3) 0.6790(5) 0.051(2) Uani 1 1 d . . .
C71 C 0.45236(18) 0.5151(4) 0.7234(5) 0.051(2) Uani 1 1 d . . .
C72 C 0.49719(18) 0.5231(4) 0.5980(5) 0.059(2) Uani 1 1 d . . .
H72A H 0.4804 0.5294 0.5493 0.088 Uiso 1 1 calc R . .
H72B H 0.5102 0.4957 0.5895 0.088 Uiso 1 1 calc R . .
H72C H 0.5084 0.5562 0.6147 0.088 Uiso 1 1 calc R . .
C74 C 0.50610(18) 0.2625(3) 0.6532(5) 0.053(2) Uani 1 1 d . . .
H74A H 0.5024 0.2278 0.672 0.079 Uiso 1 1 calc R . .
H74B H 0.5267 0.2732 0.6817 0.079 Uiso 1 1 calc R . .
H74C H 0.5027 0.2602 0.5974 0.079 Uiso 1 1 calc R . .
C75 C 0.43904(18) 0.3240(3) 0.6659(4) 0.0412(19) Uani 1 1 d . . .
C76 C 0.45536(17) 0.2929(3) 0.6322(5) 0.045(2) Uani 1 1 d . . .
C77 C 0.44182(19) 0.2560(3) 0.5712(5) 0.054(2) Uani 1 1 d . . .
H77 H 0.4534 0.2342 0.5511 0.065 Uiso 1 1 calc R . .
C78 C 0.4100(2) 0.2528(4) 0.5411(5) 0.062(2) Uani 1 1 d . . .
H78 H 0.4005 0.2292 0.4993 0.074 Uiso 1 1 calc R . .
C79 C 0.39327(19) 0.2824(3) 0.5706(5) 0.051(2) Uani 1 1 d . . .
H79 H 0.3723 0.278 0.5502 0.062 Uiso 1 1 calc R . .
C80 C 0.40626(19) 0.3211(3) 0.6330(5) 0.050(2) Uani 1 1 d . . .
C81 C 0.49444(18) 0.3783(3) 0.9308(5) 0.048(2) Uani 1 1 d . . .
C82 C 0.4780(2) 0.3495(3) 0.9714(5) 0.054(2) Uani 1 1 d . . .
C83 C 0.4951(2) 0.3251(4) 1.0464(5) 0.064(3) Uani 1 1 d . . .
H83 H 0.4847 0.307 1.0741 0.077 Uiso 1 1 calc R . .
C84 C 0.5260(2) 0.3272(4) 1.0789(5) 0.065(3) Uani 1 1 d . . .
H84 H 0.5363 0.309 1.1262 0.078 Uiso 1 1 calc R . .
C85 C 0.5418(2) 0.3567(4) 1.0405(5) 0.063(3) Uani 1 1 d . . .
H85 H 0.5627 0.3603 1.0639 0.076 Uiso 1 1 calc R . .
C86 C 0.52681(19) 0.3802(3) 0.9696(5) 0.049(2) Uani 1 1 d . . .
C87 C 0.44525(18) 0.3476(3) 0.9457(5) 0.050(2) Uani 1 1 d . . .
H87 H 0.437 0.3319 0.9803 0.06 Uiso 1 1 calc R . .
C88 C 0.57048(18) 0.4246(4) 0.9589(5) 0.067(3) Uani 1 1 d . . .
H88A H 0.5723 0.447 1.0041 0.1 Uiso 1 1 calc R . .
H88B H 0.5765 0.4451 0.9216 0.1 Uiso 1 1 calc R . .
H88C H 0.5834 0.3934 0.9761 0.1 Uiso 1 1 calc R . .
N1 N 0.56188(12) 1.0050(3) 0.4712(4) 0.0460(16) Uani 1 1 d . . .
N2 N 0.60121(14) 0.9253(3) 0.5731(4) 0.0464(17) Uani 1 1 d . . .
N3 N 0.55951(13) 0.9846(3) 0.6263(3) 0.0429(16) Uani 1 1 d . . .
N4 N 0.70063(14) 1.2563(3) 0.8242(4) 0.0493(18) Uani 1 1 d . . .
N5 N 0.70944(14) 1.2642(3) 0.6745(4) 0.0537(18) Uani 1 1 d . . .
N6 N 0.74511(15) 1.1927(3) 0.7956(4) 0.0556(19) Uani 1 1 d . . .
N7 N 0.39288(14) 0.3880(3) 0.7157(4) 0.0531(18) Uani 1 1 d . . .
N8 N 0.41634(15) 0.4767(3) 0.8231(4) 0.0554(18) Uani 1 1 d . . .
N9 N 0.42667(15) 0.3657(3) 0.8796(4) 0.0537(18) Uani 1 1 d . . .
O30 O 0.50627(16) 0.1117(3) 0.3148(4) 0.090(2) Uani 1 1 d . . .
O1 O 0.61886(10) 1.0592(2) 0.5372(3) 0.0461(13) Uani 1 1 d . . .
O2 O 0.63811(10) 1.0084(2) 0.6719(3) 0.0493(14) Uani 1 1 d . . .
O3 O 0.59466(11) 1.0811(2) 0.6452(3) 0.0449(13) Uani 1 1 d . . .
O4 O 0.67200(11) 1.1537(2) 0.7819(3) 0.0458(13) Uani 1 1 d . . .
O5 O 0.65687(11) 1.1972(2) 0.6415(3) 0.0495(14) Uani 1 1 d . . .
O6 O 0.70027(12) 1.1244(2) 0.6894(3) 0.0542(15) Uani 1 1 d . . .
O7 O 0.65795(11) 1.1248(2) 0.5157(3) 0.0509(14) Uani 1 1 d . . .
O8 O 0.68882(11) 1.0346(2) 0.7820(3) 0.0532(15) Uani 1 1 d . . .
O9 O 0.60841(11) 1.1752(2) 0.7116(3) 0.0477(13) Uani 1 1 d . . .
O10 O 0.63822(11) 1.0793(2) 0.8113(3) 0.0485(14) Uani 1 1 d . . .
O11 O 0.60240(10) 1.1760(2) 0.5451(3) 0.0498(14) Uani 1 1 d . . .
O12 O 0.68712(11) 1.0330(2) 0.6153(3) 0.0517(14) Uani 1 1 d . . .
O13 O 0.45610(11) 0.4625(2) 0.7361(3) 0.0481(14) Uani 1 1 d . . .
O14 O 0.48589(11) 0.3022(2) 0.6658(3) 0.0478(14) Uani 1 1 d . . .
O15 O 0.45275(12) 0.3578(2) 0.7246(3) 0.0495(14) Uani 1 1 d . . .
O16 O 0.48186(11) 0.4019(2) 0.8614(3) 0.0501(13) Uani 1 1 d . . .
O17 O 0.48617(12) 0.5054(2) 0.6579(3) 0.0516(14) Uani 1 1 d . . .
O18 O 0.53958(11) 0.4073(2) 0.9215(3) 0.0529(14) Uani 1 1 d . . .
O31 O 0.5 0.0363(4) 0.25 0.062(2) Uani 1 2 d S . .
N10 N 0.5 0.0871(6) 0.25 0.066(3) Uani 1 2 d S . .
Co1 Co 0.59459(2) 1.00892(5) 0.58560(6) 0.0438(3) Uani 1 1 d . . .
Co2 Co 0.69831(2) 1.20022(5) 0.73521(6) 0.0477(3) Uani 1 1 d . . .
Co3 Co 0.43671(2) 0.40894(5) 0.79139(6) 0.0491(3) Uani 1 1 d . . .
Gd1 Gd 0.647233(9) 1.103383(18) 0.66169(2) 0.04745(12) Uani 1 1 d . . .
Gd2 Gd 0.5 0.40739(3) 0.75 0.04905(18) Uani 1 2 d S . .
O32 O 0.6603(2) 0.3384(5) 0.1006(6) 0.162(5) Uani 1 1 d . . .
N11 N 0.6462(3) 0.3854(10) 0.0987(10) 0.164(8) Uani 1 1 d . . .
O33 O 0.6281(3) 0.3808(5) 0.1359(8) 0.172(5) Uani 1 1 d . . .
O34 O 0.6497(4) 0.4192(8) 0.0591(14) 0.299(14) Uani 1 1 d . . .

loop_
_atom_site_aniso_label
_atom_site_aniso_U_11
_atom_site_aniso_U_22
_atom_site_aniso_U_33
_atom_site_aniso_U_23
_atom_site_aniso_U_13
_atom_site_aniso_U_12
C1 0.054(5) 0.055(6) 0.039(4) 0.002(4) 0.011(4) -0.004(4)
C2 0.055(5) 0.054(5) 0.052(5) -0.010(5) 0.021(4) -0.001(5)
C3 0.049(5) 0.048(5) 0.050(5) 0.001(4) 0.020(4) 0.000(4)
C4 0.056(5) 0.042(5) 0.041(4) -0.005(4) 0.018(4) 0.003(4)
C5 0.081(6) 0.048(5) 0.053(5) -0.013(4) 0.031(5) -0.018(4)
C6 0.051(5) 0.054(6) 0.058(5) 0.002(5) 0.015(4) -0.021(4)
C7 0.065(5) 0.065(6) 0.062(6) 0.008(5) 0.024(5) -0.016(5)
C8 0.054(5) 0.056(6) 0.063(6) 0.003(5) 0.021(4) -0.001(4)
C9 0.058(5) 0.049(6) 0.056(5) 0.008(5) 0.021(4) -0.009(4)
C10 0.072(6) 0.060(6) 0.069(6) -0.006(5) 0.022(5) -0.029(5)
C11 0.043(4) 0.046(5) 0.039(5) 0.000(4) 0.011(4) -0.004(4)
C12 0.045(5) 0.059(6) 0.033(4) 0.004(4) 0.013(4) 0.007(4)
C13 0.050(5) 0.058(6) 0.046(5) 0.001(4) 0.014(4) 0.003(4)
C14 0.068(5) 0.061(6) 0.037(4) 0.004(4) 0.015(4) -0.010(5)
C15 0.051(5) 0.074(7) 0.050(5) -0.009(5) 0.026(4) -0.012(4)
C16 0.048(5) 0.050(5) 0.044(5) 0.004(4) 0.025(4) -0.005(4)
C17 0.054(5) 0.058(6) 0.031(4) 0.001(4) 0.019(4) 0.009(4)
C18 0.058(5) 0.097(8) 0.058(6) 0.011(5) 0.027(5) -0.026(5)
C19 0.057(5) 0.048(5) 0.049(5) -0.008(5) 0.028(4) -0.001(4)
C20 0.045(4) 0.055(6) 0.045(4) -0.003(4) 0.014(4) 0.001(4)
C21 0.061(5) 0.030(5) 0.053(5) -0.001(4) 0.021(4) 0.003(4)
C22 0.053(5) 0.056(6) 0.059(5) -0.001(5) 0.021(4) 0.014(4)
C23 0.057(5) 0.055(6) 0.059(6) 0.008(5) 0.016(4) -0.001(5)
C24 0.066(5) 0.038(5) 0.053(5) 0.005(4) 0.038(5) 0.002(4)
C25 0.038(4) 0.052(6) 0.039(4) 0.007(4) 0.015(4) 0.008(4)
C26 0.061(5) 0.077(7) 0.037(5) 0.000(5) -0.007(4) -0.001(5)
C27 0.048(4) 0.043(5) 0.049(5) 0.008(4) 0.019(4) 0.008(4)
C28 0.043(4) 0.045(5) 0.046(5) 0.001(4) 0.017(4) 0.003(4)
C29 0.042(4) 0.055(6) 0.045(4) 0.000(4) 0.021(4) -0.001(4)
C30 0.049(5) 0.058(6) 0.059(5) -0.010(5) 0.033(4) -0.005(4)
C31 0.067(5) 0.041(5) 0.051(5) -0.007(4) 0.024(5) 0.010(5)
C32 0.048(5) 0.046(5) 0.051(5) 0.003(4) 0.023(4) -0.002(4)
C33 0.052(4) 0.050(5) 0.030(4) -0.007(4) 0.020(4) 0.006(4)
C34 0.069(5) 0.027(5) 0.068(6) -0.011(4) 0.030(5) -0.003(4)
C35 0.053(5) 0.050(6) 0.043(5) -0.005(4) 0.008(4) -0.013(4)
C36 0.057(5) 0.036(5) 0.039(5) 0.001(4) 0.012(4) -0.003(4)
C37 0.063(5) 0.056(6) 0.028(4) -0.002(4) 0.010(4) -0.013(5)
C38 0.055(5) 0.078(7) 0.027(4) 0.005(5) 0.014(4) 0.007(5)
C39 0.041(4) 0.048(5) 0.041(5) 0.005(4) 0.008(4) -0.002(4)
C40 0.047(4) 0.045(5) 0.035(4) 0.008(4) 0.009(4) -0.002(4)
C41 0.046(4) 0.043(5) 0.049(5) 0.012(4) 0.020(4) 0.003(4)
C42 0.074(5) 0.049(6) 0.055(5) 0.013(4) 0.034(5) -0.017(5)
C43 0.062(5) 0.061(6) 0.053(5) 0.008(5) 0.022(5) -0.010(5)
C44 0.050(5) 0.062(6) 0.044(5) -0.001(4) 0.021(4) -0.007(4)
C45 0.071(6) 0.060(6) 0.060(6) 0.021(5) 0.027(5) 0.012(5)
C46 0.061(5) 0.073(7) 0.051(5) 0.025(5) 0.011(5) 0.005(5)
C47 0.046(5) 0.063(6) 0.065(6) 0.015(5) 0.015(4) 0.000(5)
C48 0.049(5) 0.040(5) 0.052(5) 0.011(4) 0.023(4) 0.001(4)
C49 0.044(5) 0.051(5) 0.045(5) -0.006(4) 0.024(4) -0.002(4)
C50 0.046(5) 0.066(6) 0.055(5) 0.006(5) 0.007(4) -0.003(4)
C51 0.055(5) 0.061(6) 0.055(6) -0.001(5) 0.004(4) 0.004(5)
C52 0.052(5) 0.068(7) 0.069(6) -0.010(6) 0.008(5) -0.002(5)
C53 0.045(6) 0.098(9) 0.133(10) -0.033(8) 0.000(6) 0.006(6)
C54 0.063(7) 0.104(10) 0.133(10) -0.034(9) 0.020(7) 0.008(6)
C55 0.050(5) 0.077(7) 0.099(8) -0.021(6) 0.011(5) 0.000(5)
C56 0.044(5) 0.086(8) 0.055(6) 0.010(5) 0.014(4) 0.012(5)
C57 0.074(6) 0.044(6) 0.049(5) -0.008(5) 0.018(5) -0.005(5)
C58 0.068(5) 0.070(7) 0.059(6) -0.026(5) 0.027(5) 0.000(5)
C59 0.059(5) 0.055(6) 0.071(6) -0.005(5) 0.019(4) 0.008(5)
C60 0.085(6) 0.047(6) 0.073(6) -0.006(5) 0.045(5) 0.002(5)
C61 0.065(6) 0.056(6) 0.057(5) 0.001(5) 0.032(5) -0.012(5)
C62 0.077(6) 0.055(6) 0.064(6) -0.009(5) 0.043(5) 0.000(5)
C63 0.081(7) 0.071(7) 0.089(7) 0.002(6) 0.039(6) 0.006(5)
C64 0.053(5) 0.056(6) 0.049(5) 0.000(5) 0.020(4) -0.002(4)
C65 0.064(6) 0.041(6) 0.074(6) 0.000(5) 0.015(5) 0.005(4)
C66 0.062(5) 0.057(6) 0.052(5) 0.001(5) 0.022(5) -0.005(5)
C67 0.076(6) 0.036(5) 0.057(5) 0.003(5) 0.019(5) 0.006(5)
C68 0.082(7) 0.046(6) 0.082(7) -0.001(6) 0.024(6) 0.005(5)
C69 0.088(6) 0.051(6) 0.073(6) 0.024(5) 0.033(5) 0.008(6)
C70 0.058(5) 0.040(5) 0.052(5) 0.007(4) 0.016(4) 0.005(4)
C71 0.052(5) 0.046(6) 0.045(5) 0.005(4) 0.006(4) -0.002(4)
C72 0.063(5) 0.051(6) 0.066(6) 0.023(5) 0.027(5) 0.005(4)
C74 0.071(5) 0.036(5) 0.054(5) -0.005(4) 0.024(4) 0.008(4)
C75 0.061(5) 0.035(5) 0.030(4) 0.008(4) 0.018(4) 0.002(4)
C76 0.049(5) 0.036(5) 0.048(5) -0.001(4) 0.014(4) 0.002(4)
C77 0.061(6) 0.043(5) 0.059(6) -0.003(4) 0.022(5) -0.005(4)
C78 0.071(6) 0.048(6) 0.063(6) -0.017(5) 0.021(5) -0.002(5)
C79 0.052(5) 0.046(5) 0.045(5) -0.007(4) 0.004(4) -0.006(4)
C80 0.067(6) 0.040(5) 0.048(5) 0.002(4) 0.027(4) 0.005(4)
C81 0.062(5) 0.039(5) 0.051(5) -0.005(4) 0.031(5) 0.005(4)
C82 0.081(6) 0.041(5) 0.041(5) -0.004(4) 0.025(5) -0.001(5)
C83 0.095(8) 0.054(6) 0.056(6) 0.005(5) 0.042(6) 0.000(5)
C84 0.082(7) 0.065(7) 0.050(5) 0.009(5) 0.025(5) 0.001(5)
C85 0.068(6) 0.068(7) 0.041(5) 0.002(5) 0.004(5) 0.015(5)
C86 0.064(5) 0.044(5) 0.038(5) -0.003(4) 0.015(4) 0.003(4)
C87 0.061(5) 0.048(5) 0.050(5) -0.005(4) 0.033(5) -0.011(4)
C88 0.056(5) 0.072(7) 0.064(6) -0.004(5) 0.011(5) -0.001(5)
N1 0.038(3) 0.040(4) 0.064(5) -0.007(4) 0.025(3) -0.006(3)
N2 0.047(4) 0.053(4) 0.037(4) -0.001(3) 0.013(3) -0.005(3)
N3 0.044(3) 0.040(4) 0.040(4) -0.005(3) 0.008(3) 0.000(3)
N4 0.052(4) 0.046(4) 0.046(4) 0.000(3) 0.013(3) -0.011(3)
N5 0.052(4) 0.057(5) 0.049(4) 0.000(4) 0.015(3) -0.010(4)
N6 0.060(4) 0.051(5) 0.052(4) -0.001(4) 0.017(4) -0.011(4)
N7 0.065(4) 0.050(5) 0.052(4) 0.002(4) 0.030(3) 0.011(4)
N8 0.066(4) 0.052(5) 0.056(4) -0.007(4) 0.031(4) -0.005(4)
N9 0.059(4) 0.043(4) 0.063(5) 0.000(4) 0.027(4) -0.007(3)
O30 0.119(5) 0.088(6) 0.069(4) -0.011(4) 0.042(4) 0.001(4)
O1 0.041(3) 0.049(3) 0.052(3) -0.001(3) 0.022(3) 0.001(2)
O2 0.048(3) 0.055(4) 0.042(3) 0.000(3) 0.013(2) 0.004(3)
O3 0.055(3) 0.044(3) 0.038(3) -0.001(2) 0.018(2) 0.001(2)
O4 0.051(3) 0.047(3) 0.040(3) 0.003(3) 0.018(3) -0.002(3)
O5 0.056(3) 0.058(4) 0.036(3) 0.008(3) 0.019(3) 0.003(3)
O6 0.057(3) 0.056(4) 0.046(3) 0.000(3) 0.015(3) 0.006(3)
O7 0.048(3) 0.063(4) 0.041(3) -0.002(3) 0.015(3) -0.005(3)
O8 0.055(3) 0.046(4) 0.048(3) 0.006(3) 0.006(3) 0.006(3)
O9 0.048(3) 0.050(4) 0.051(3) -0.005(3) 0.025(3) 0.003(3)
O10 0.052(3) 0.054(4) 0.040(3) -0.006(3) 0.017(3) -0.014(3)
O11 0.042(3) 0.059(4) 0.045(3) 0.009(3) 0.012(3) -0.002(3)
O12 0.047(3) 0.055(4) 0.057(3) -0.006(3) 0.023(3) 0.002(3)
O13 0.058(3) 0.038(4) 0.049(3) 0.002(3) 0.020(3) -0.002(3)
O14 0.058(3) 0.041(3) 0.041(3) -0.005(3) 0.014(3) -0.002(3)
O15 0.069(3) 0.043(3) 0.040(3) -0.004(3) 0.024(3) 0.002(3)
O16 0.071(3) 0.040(3) 0.043(3) 0.003(3) 0.024(3) -0.002(3)
O17 0.069(3) 0.035(3) 0.056(3) 0.007(3) 0.029(3) 0.009(3)
O18 0.050(3) 0.058(4) 0.047(3) 0.001(3) 0.014(3) 0.000(3)
O31 0.046(4) 0.070(7) 0.066(6) 0 0.015(4) 0
N10 0.065(7) 0.072(10) 0.066(8) 0 0.030(6) 0
Co1 0.0457(6) 0.0477(7) 0.0390(6) -0.0024(5) 0.0166(5) -0.0014(5)
Co2 0.0471(6) 0.0525(7) 0.0425(6) 0.0010(6) 0.0148(5) -0.0055(5)
Co3 0.0569(6) 0.0439(7) 0.0492(6) -0.0018(6) 0.0223(5) -0.0002(6)
Gd1 0.0473(2) 0.0509(3) 0.0435(2) -0.0025(2) 0.01537(18) -0.0040(2)
Gd2 0.0555(3) 0.0454(4) 0.0475(3) 0 0.0201(3) 0
O32 0.074(6) 0.203(12) 0.154(9) -0.054(9) -0.026(6) 0.028(7)
N11 0.060(8) 0.28(3) 0.135(13) 0.046(15) 0.013(7) -0.001(12)
O33 0.149(10) 0.174(12) 0.171(11) -0.002(9) 0.030(9) 0.035(9)
O34 0.180(14) 0.30(2) 0.35(3) 0.19(2) 0.012(14) -0.041(13)

loop_
_atom_type_symbol
_atom_type_description
_atom_type_scat_dispersion_real
_atom_type_scat_dispersion_imag
_atom_type_scat_source
C C 0.0033 0.0016 'International Tables Vol C Tables 4.2.6.8 and 6.1.1.4'
H H 0 0 'International Tables Vol C Tables 4.2.6.8 and 6.1.1.4'
N N 0.0061 0.0033 'International Tables Vol C Tables 4.2.6.8 and 6.1.1.4'
O O 0.0106 0.006 'International Tables Vol C Tables 4.2.6.8 and 6.1.1.4'
Co Co 0.3494 0.9721 'International Tables Vol C Tables 4.2.6.8 and 6.1.1.4'
Gd Gd -0.1653 3.9035 'International Tables Vol C Tables 4.2.6.8 and 6.1.1.4'

loop_
_geom_angle_atom_site_label_1
_geom_angle_atom_site_label_2
_geom_angle_atom_site_label_3
_geom_angle
_geom_angle_site_symmetry_1
_geom_angle_site_symmetry_3
_geom_angle_publ_flag
N1 C1 C4 111.9(6) . . ?
N2 C2 C4 111.4(6) . . ?
N3 C3 C4 111.5(7) . . ?
C1 C4 C2 112.2(7) . . ?
C1 C4 C5 108.9(6) . . ?
C2 C4 C5 108.6(6) . . ?
C1 C4 C3 111.1(6) . . ?
C2 C4 C3 109.0(6) . . ?
C5 C4 C3 106.9(6) . . ?
N4 C6 C9 111.8(7) . . ?
N5 C7 C9 111.3(7) . . ?
N6 C8 C9 112.2(6) . . ?
C6 C9 C8 111.1(7) . . ?
C6 C9 C7 110.7(7) . . ?
C8 C9 C7 108.1(7) . . ?
C6 C9 C10 108.8(7) . . ?
C8 C9 C10 109.6(6) . . ?
C7 C9 C10 108.4(7) . . ?
N1 C11 C12 128.3(7) . . ?
C13 C12 C11 117.5(7) . . ?
C13 C12 C17 117.5(8) . . ?
C11 C12 C17 125.0(7) . . ?
C14 C13 C12 122.0(7) . . ?
C13 C14 C15 119.6(8) . . ?
C14 C15 C16 121.0(8) . . ?
C17 C16 O7 114.1(7) . . ?
C17 C16 C15 119.9(7) . . ?
O7 C16 C15 125.9(7) . . ?
O1 C17 C16 119.1(7) . . ?
O1 C17 C12 120.9(7) . . ?
C16 C17 C12 120.0(7) . . ?
N2 C19 C20 127.1(8) . . ?
C25 C20 C21 118.5(7) . . ?
C25 C20 C19 123.8(7) . . ?
C21 C20 C19 117.7(8) . . ?
C22 C21 C20 121.0(8) . . ?
C21 C22 C23 122.0(8) . . ?
C22 C23 C24 117.9(8) . . ?
C23 C24 O8 124.7(7) . . ?
C23 C24 C25 121.6(8) . . ?
O8 C24 C25 113.6(7) . . ?
O2 C25 C20 124.8(6) . . ?
O2 C25 C24 116.6(7) . . ?
C20 C25 C24 118.6(7) . . ?
N3 C27 C28 127.8(8) . . ?
C33 C28 C29 119.1(7) . . ?
C33 C28 C27 125.0(8) . . ?
C29 C28 C27 115.9(7) . . ?
C30 C29 C28 120.5(7) . . ?
C29 C30 C31 121.1(8) . . ?
C32 C31 C30 119.2(8) . . ?
C31 C32 O9 126.2(8) . . ?
C31 C32 C33 121.4(8) . . ?
O9 C32 C33 112.3(7) . . ?
O3 C33 C28 123.1(7) . . ?
O3 C33 C32 118.1(7) . . ?
C28 C33 C32 118.7(7) . . ?
N4 C35 C36 129.1(8) . . ?
C37 C36 C41 119.4(7) . . ?
C37 C36 C35 118.8(7) . . ?
C41 C36 C35 121.8(8) . . ?
C38 C37 C36 121.2(8) . . ?
C37 C38 C39 120.7(8) . . ?
C40 C39 C38 119.1(8) . . ?
C39 C40 O10 125.0(7) . . ?
C39 C40 C41 122.0(7) . . ?
O10 C40 C41 113.0(7) . . ?
O4 C41 C40 118.9(7) . . ?
O4 C41 C36 123.6(7) . . ?
C40 C41 C36 117.5(8) . . ?
N5 C43 C44 126.3(8) . . ?
C49 C44 C45 120.3(7) . . ?
C49 C44 C43 124.7(7) . . ?
C45 C44 C43 115.0(8) . . ?
C46 C45 C44 120.0(8) . . ?
C45 C46 C47 120.2(8) . . ?
C48 C47 C46 120.2(7) . . ?
O11 C48 C47 125.3(7) . . ?
O11 C48 C49 112.7(6) . . ?
C47 C48 C49 121.9(8) . . ?
O5 C49 C44 123.8(7) . . ?
O5 C49 C48 118.8(7) . . ?
C44 C49 C48 117.4(7) . . ?
N6 C51 C52 127.8(8) . . ?
C57 C52 C53 118.4(9) . . ?
C57 C52 C51 124.2(9) . . ?
C53 C52 C51 117.3(8) . . ?
C54 C53 C52 120.4(9) . . ?
C53 C54 C55 123.1(10) . . ?
C54 C55 C56 115.5(10) . . ?
C57 C56 O12 114.0(8) . . ?
C57 C56 C55 123.9(8) . . ?
O12 C56 C55 122.0(9) . . ?
O6 C57 C56 118.3(7) . . ?
O6 C57 C52 123.0(8) . . ?
C56 C57 C52 118.6(9) . . ?
N7 C59 C62 113.2(7) . . ?
N8 C60 C62 111.3(7) . . ?
N9 C61 C62 111.7(7) . . ?
C61 C62 C59 110.7(7) . . ?
C61 C62 C63 108.2(8) . . ?
C59 C62 C63 108.5(7) . . ?
C61 C62 C60 110.6(7) . . ?
C59 C62 C60 111.4(8) . . ?
C63 C62 C60 107.3(7) . . ?
N7 C64 C80 127.9(8) . . ?
N8 C65 C66 127.5(9) . . ?
C67 C66 C71 119.1(9) . . ?
C67 C66 C65 116.7(9) . . ?
C71 C66 C65 124.2(9) . . ?
C68 C67 C66 119.1(9) . . ?
C67 C68 C69 123.3(9) . . ?
C68 C69 C70 118.3(10) . . ?
O17 C70 C69 125.3(9) . . ?
O17 C70 C71 113.4(7) . . ?
C69 C70 C71 121.1(9) . . ?
O13 C71 C70 117.9(8) . . ?
O13 C71 C66 123.1(9) . . ?
C70 C71 C66 119.0(8) . . ?
O15 C75 C76 121.0(7) . . ?
O15 C75 C80 120.2(7) . . ?
C76 C75 C80 118.7(7) . . ?
O14 C76 C75 112.4(7) . . ?
O14 C76 C77 124.9(8) . . ?
C75 C76 C77 122.7(7) . . ?
C76 C77 C78 117.8(8) . . ?
C79 C78 C77 121.8(8) . . ?
C78 C79 C80 122.1(8) . . ?
C79 C80 C64 117.8(8) . . ?
C79 C80 C75 116.6(8) . . ?
C64 C80 C75 125.5(7) . . ?
O16 C81 C82 124.2(7) . . ?
O16 C81 C86 119.2(8) . . ?
C82 C81 C86 116.6(8) . . ?
C81 C82 C83 117.5(8) . . ?
C81 C82 C87 124.6(7) . . ?
C83 C82 C87 117.7(8) . . ?
C84 C83 C82 122.9(9) . . ?
C83 C84 C85 119.3(9) . . ?
C86 C85 C84 120.1(9) . . ?
C85 C86 O18 126.7(8) . . ?
C85 C86 C81 123.5(9) . . ?
O18 C86 C81 109.8(6) . . ?
N9 C87 C82 125.7(8) . . ?
C11 N1 C1 116.6(6) . . ?
C11 N1 Co1 127.0(5) . . ?
C1 N1 Co1 116.0(5) . . ?
C19 N2 C2 114.8(7) . . ?
C19 N2 Co1 126.0(5) . . ?
C2 N2 Co1 116.1(5) . . ?
C27 N3 C3 117.4(7) . . ?
C27 N3 Co1 126.7(6) . . ?
C3 N3 Co1 115.2(5) . . ?
C35 N4 C6 116.5(7) . . ?
C35 N4 Co2 126.4(6) . . ?
C6 N4 Co2 115.2(6) . . ?
C43 N5 C7 115.2(7) . . ?
C43 N5 Co2 127.6(6) . . ?
C7 N5 Co2 116.1(5) . . ?
C51 N6 C8 116.2(7) . . ?
C51 N6 Co2 126.2(6) . . ?
C8 N6 Co2 116.4(6) . . ?
C64 N7 C59 117.3(7) . . ?
C64 N7 Co3 125.8(6) . . ?
C59 N7 Co3 115.4(5) . . ?
C65 N8 C60 116.8(8) . . ?
C65 N8 Co3 126.0(7) . . ?
C60 N8 Co3 115.6(5) . . ?
C87 N9 C61 115.8(7) . . ?
C87 N9 Co3 127.9(6) . . ?
C61 N9 Co3 115.8(5) . . ?
C17 O1 Co1 132.1(5) . . ?
C17 O1 Gd1 128.6(5) . . ?
Co1 O1 Gd1 94.9(2) . . ?
C25 O2 Co1 129.1(5) . . ?
C25 O2 Gd1 134.8(4) . . ?
Co1 O2 Gd1 95.4(2) . . ?
C33 O3 Co1 131.3(5) . . ?
C33 O3 Gd1 130.1(4) . . ?
Co1 O3 Gd1 93.9(2) . . ?
C41 O4 Co2 130.7(5) . . ?
C41 O4 Gd1 133.1(5) . . ?
Co2 O4 Gd1 95.2(2) . . ?
C49 O5 Co2 130.2(5) . . ?
C49 O5 Gd1 131.7(5) . . ?
Co2 O5 Gd1 94.9(2) . . ?
C57 O6 Co2 131.3(5) . . ?
C57 O6 Gd1 131.8(5) . . ?
Co2 O6 Gd1 94.9(2) . . ?
C16 O7 C18 116.5(6) . . ?
C16 O7 Gd1 112.9(4) . . ?
C18 O7 Gd1 130.2(4) . . ?
C24 O8 C26 117.1(6) . . ?
C24 O8 Gd1 114.9(4) . . ?
C26 O8 Gd1 128.0(5) . . ?
C32 O9 C34 115.8(6) . . ?
C32 O9 Gd1 114.9(5) . . ?
C34 O9 Gd1 129.0(5) . . ?
C40 O10 C42 116.6(6) . . ?
C40 O10 Gd1 114.7(4) . . ?
C42 O10 Gd1 128.7(4) . . ?
C48 O11 C50 117.8(6) . . ?
C56 O12 C58 117.4(7) . . ?
C56 O12 Gd1 114.1(5) . . ?
C58 O12 Gd1 128.4(4) . . ?
C71 O13 Co3 131.3(6) . . ?
C71 O13 Gd2 128.9(5) . . ?
Co3 O13 Gd2 96.0(2) . . ?
C76 O14 C74 118.1(6) . . ?
C75 O15 Co3 132.5(5) . . ?
C75 O15 Gd2 128.3(5) . . ?
Co3 O15 Gd2 95.0(2) . . ?
C81 O16 Co3 129.5(5) . . ?
C81 O16 Gd2 129.2(5) . . ?
Co3 O16 Gd2 94.84(18) . . ?
C70 O17 C72 117.6(6) . . ?
C70 O17 Gd2 113.5(5) . . ?
C72 O17 Gd2 128.7(5) . . ?
C86 O18 C88 116.5(6) . . ?
O31 N10 O30 119.0(6) . 2_655 ?
O31 N10 O30 119.0(6) . . ?
O30 N10 O30 122.0(13) 2_655 . ?
O3 Co1 O1 78.9(2) . . ?
O3 Co1 O2 78.57(19) . . ?
O1 Co1 O2 76.7(2) . . ?
O3 Co1 N1 114.4(2) . . ?
O1 Co1 N1 86.5(2) . . ?
O2 Co1 N1 156.6(2) . . ?
O3 Co1 N2 156.8(2) . . ?
O1 Co1 N2 114.4(2) . . ?
O2 Co1 N2 86.0(2) . . ?
N1 Co1 N2 86.3(2) . . ?
O3 Co1 N3 85.4(2) . . ?
O1 Co1 N3 158.1(2) . . ?
O2 Co1 N3 115.1(2) . . ?
N1 Co1 N3 86.2(2) . . ?
N2 Co1 N3 85.7(3) . . ?
O3 Co1 Gd1 47.53(14) . . ?
O1 Co1 Gd1 46.48(14) . . ?
O2 Co1 Gd1 45.93(15) . . ?
N1 Co1 Gd1 128.25(19) . . ?
N2 Co1 Gd1 127.66(17) . . ?
N3 Co1 Gd1 128.10(17) . . ?
O6 Co2 O4 77.3(2) . . ?
O6 Co2 O5 78.9(2) . . ?
O4 Co2 O5 77.4(2) . . ?
O6 Co2 N4 155.6(2) . . ?
O4 Co2 N4 85.9(2) . . ?
O5 Co2 N4 114.9(2) . . ?
O6 Co2 N5 114.8(3) . . ?
O4 Co2 N5 158.0(2) . . ?
O5 Co2 N5 86.7(2) . . ?
N4 Co2 N5 87.0(3) . . ?
O6 Co2 N6 86.4(3) . . ?
O4 Co2 N6 114.6(2) . . ?
O5 Co2 N6 158.6(3) . . ?
N4 Co2 N6 84.6(3) . . ?
N5 Co2 N6 85.5(3) . . ?
O6 Co2 Gd1 46.92(15) . . ?
O4 Co2 Gd1 46.22(14) . . ?
O5 Co2 Gd1 46.42(16) . . ?
N4 Co2 Gd1 127.81(19) . . ?
N5 Co2 Gd1 128.19(18) . . ?
N6 Co2 Gd1 128.8(2) . . ?
O13 Co3 O16 78.8(2) . . ?
O13 Co3 O15 77.8(2) . . ?
O16 Co3 O15 77.8(2) . . ?
O13 Co3 N7 110.6(2) . . ?
O16 Co3 N7 160.5(2) . . ?
O15 Co3 N7 87.4(2) . . ?
O13 Co3 N9 162.1(2) . . ?
O16 Co3 N9 87.7(2) . . ?
O15 Co3 N9 111.1(2) . . ?
N7 Co3 N9 85.9(3) . . ?
O13 Co3 N8 87.1(3) . . ?
O16 Co3 N8 112.0(2) . . ?
O15 Co3 N8 160.2(2) . . ?
N7 Co3 N8 86.0(3) . . ?
N9 Co3 N8 87.0(3) . . ?
O13 Co3 Gd2 46.15(15) . . ?
O16 Co3 Gd2 47.14(14) . . ?
O15 Co3 Gd2 46.85(15) . . ?
N7 Co3 Gd2 127.50(19) . . ?
N9 Co3 Gd2 128.81(19) . . ?
N8 Co3 Gd2 127.1(2) . . ?
O2 Gd1 O4 118.54(16) . . ?
O2 Gd1 O5 175.42(18) . . ?
O4 Gd1 O5 65.36(17) . . ?
O2 Gd1 O1 64.95(17) . . ?
O4 Gd1 O1 174.77(17) . . ?
O5 Gd1 O1 111.35(17) . . ?
O2 Gd1 O6 113.12(18) . . ?
O4 Gd1 O6 64.61(18) . . ?
O5 Gd1 O6 65.77(17) . . ?
O1 Gd1 O6 118.34(18) . . ?
O2 Gd1 O3 65.75(16) . . ?
O4 Gd1 O3 111.67(17) . . ?
O5 Gd1 O3 115.73(17) . . ?
O1 Gd1 O3 65.60(16) . . ?
O6 Gd1 O3 175.38(17) . . ?
O2 Gd1 O8 57.56(15) . . ?
O4 Gd1 O8 69.37(16) . . ?
O5 Gd1 O8 124.12(15) . . ?
O1 Gd1 O8 115.59(16) . . ?
O6 Gd1 O8 66.26(17) . . ?
O3 Gd1 O8 110.19(16) . . ?
O2 Gd1 O12 65.84(16) . . ?
O4 Gd1 O12 114.29(16) . . ?
O5 Gd1 O12 110.72(17) . . ?
O1 Gd1 O12 70.44(15) . . ?
O6 Gd1 O12 57.10(17) . . ?
O3 Gd1 O12 124.46(16) . . ?
O8 Gd1 O12 61.79(16) . . ?
O2 Gd1 O7 109.96(16) . . ?
O4 Gd1 O7 122.39(16) . . ?
O5 Gd1 O7 65.46(16) . . ?
O1 Gd1 O7 57.36(16) . . ?
O6 Gd1 O7 69.18(16) . . ?
O3 Gd1 O7 115.43(15) . . ?
O8 Gd1 O7 119.52(15) . . ?
O12 Gd1 O7 60.27(15) . . ?
O2 Gd1 O9 114.77(16) . . ?
O4 Gd1 O9 64.29(15) . . ?
O5 Gd1 O9 68.74(16) . . ?
O1 Gd1 O9 110.96(15) . . ?
O6 Gd1 O9 121.64(17) . . ?
O3 Gd1 O9 56.74(16) . . ?
O8 Gd1 O9 117.32(15) . . ?
O12 Gd1 O9 178.58(15) . . ?
O7 Gd1 O9 120.22(15) . . ?
O2 Gd1 O10 69.09(16) . . ?
O4 Gd1 O10 57.47(16) . . ?
O5 Gd1 O10 115.49(16) . . ?
O1 Gd1 O10 123.00(16) . . ?
O6 Gd1 O10 109.46(16) . . ?
O3 Gd1 O10 65.92(14) . . ?
O8 Gd1 O10 58.50(15) . . ?
O12 Gd1 O10 117.83(15) . . ?
O7 Gd1 O10 178.02(15) . . ?
O9 Gd1 O10 61.67(15) . . ?
O2 Gd1 Co2 142.87(11) . . ?
O4 Gd1 Co2 38.63(13) . . ?
O5 Gd1 Co2 38.66(11) . . ?
O1 Gd1 Co2 140.94(13) . . ?
O6 Gd1 Co2 38.22(14) . . ?
O3 Gd1 Co2 140.32(12) . . ?
O8 Gd1 Co2 85.48(11) . . ?
O12 Gd1 Co2 95.19(11) . . ?
O7 Gd1 Co2 83.80(10) . . ?
O9 Gd1 Co2 83.60(10) . . ?
O10 Gd1 Co2 95.97(10) . . ?
O13 Gd2 O13 111.6(2) . 2_656 ?
O13 Gd2 O15 64.41(17) . . ?
O13 Gd2 O15 174.12(17) 2_656 . ?
O13 Gd2 O15 174.12(17) . 2_656 ?
O13 Gd2 O15 64.41(17) 2_656 2_656 ?
O15 Gd2 O15 119.9(2) . 2_656 ?
O13 Gd2 O16 119.03(17) . 2_656 ?
O13 Gd2 O16 64.94(18) 2_656 2_656 ?
O15 Gd2 O16 112.60(17) . 2_656 ?
O15 Gd2 O16 63.94(17) 2_656 2_656 ?
O13 Gd2 O16 64.94(18) . . ?
O13 Gd2 O16 119.03(17) 2_656 . ?
O15 Gd2 O16 63.94(17) . . ?
O15 Gd2 O16 112.60(17) 2_656 . ?
O16 Gd2 O16 173.7(3) 2_656 . ?
O13 Gd2 O17 66.18(16) . 2_656 ?
O13 Gd2 O17 57.17(17) 2_656 2_656 ?
O15 Gd2 O17 122.22(17) . 2_656 ?
O15 Gd2 O17 108.05(16) 2_656 2_656 ?
O16 Gd2 O17 116.42(17) 2_656 2_656 ?
O16 Gd2 O17 69.36(17) . 2_656 ?
O13 Gd2 O17 57.17(17) . . ?
O13 Gd2 O17 66.18(16) 2_656 . ?
O15 Gd2 O17 108.05(16) . . ?
O15 Gd2 O17 122.22(17) 2_656 . ?
O16 Gd2 O17 69.36(17) 2_656 . ?
O16 Gd2 O17 116.42(17) . . ?
O17 Gd2 O17 65.3(2) 2_656 . ?
O13 Gd2 Co3 37.86(13) . . ?
O13 Gd2 Co3 140.95(13) 2_656 . ?
O15 Gd2 Co3 38.11(12) . . ?
O15 Gd2 Co3 142.97(13) 2_656 . ?
O16 Gd2 Co3 142.10(12) 2_656 . ?
O16 Gd2 Co3 38.02(12) . . ?
O17 Gd2 Co3 84.13(12) 2_656 . ?
O17 Gd2 Co3 94.75(12) . . ?
O13 Gd2 Co3 140.95(13) . 2_656 ?
O13 Gd2 Co3 37.86(13) 2_656 2_656 ?
O15 Gd2 Co3 142.97(13) . 2_656 ?
O15 Gd2 Co3 38.11(13) 2_656 2_656 ?
O16 Gd2 Co3 38.02(12) 2_656 2_656 ?
O16 Gd2 Co3 142.10(12) . 2_656 ?
O17 Gd2 Co3 94.75(12) 2_656 2_656 ?
O17 Gd2 Co3 84.13(12) . 2_656 ?
Co3 Gd2 Co3 178.68(5) . 2_656 ?
O34 N11 O33 132(3) . . ?
O34 N11 O32 118(2) . . ?
O33 N11 O32 110(2) . . ?

loop_
_geom_bond_atom_site_label_1
_geom_bond_atom_site_label_2
_geom_bond_distance
_geom_bond_site_symmetry_2
_geom_bond_publ_flag
C1 N1 1.476(9) . ?
C1 C4 1.513(10) . ?
C2 N2 1.471(9) . ?
C2 C4 1.545(10) . ?
C3 N3 1.456(9) . ?
C3 C4 1.564(11) . ?
C4 C5 1.558(10) . ?
C6 N4 1.467(10) . ?
C6 C9 1.513(12) . ?
C7 N5 1.468(9) . ?
C7 C9 1.556(12) . ?
C8 N6 1.464(10) . ?
C8 C9 1.537(11) . ?
C9 C10 1.558(11) . ?
C11 N1 1.291(9) . ?
C11 C12 1.424(11) . ?
C12 C13 1.399(11) . ?
C12 C17 1.430(10) . ?
C13 C14 1.358(11) . ?
C14 C15 1.377(10) . ?
C15 C16 1.386(11) . ?
C16 C17 1.373(11) . ?
C16 O7 1.374(8) . ?
C17 O1 1.333(9) . ?
C18 O7 1.441(9) . ?
C19 N2 1.285(9) . ?
C19 C20 1.441(10) . ?
C20 C25 1.393(11) . ?
C20 C21 1.417(10) . ?
C21 C22 1.366(10) . ?
C22 C23 1.384(11) . ?
C23 C24 1.385(11) . ?
C24 O8 1.391(9) . ?
C24 C25 1.435(10) . ?
C25 O2 1.318(9) . ?
C26 O8 1.445(8) . ?
C27 N3 1.268(9) . ?
C27 C28 1.422(11) . ?
C28 C33 1.382(11) . ?
C28 C29 1.419(11) . ?
C29 C30 1.376(11) . ?
C30 C31 1.382(11) . ?
C31 C32 1.372(11) . ?
C32 O9 1.385(9) . ?
C32 C33 1.431(11) . ?
C33 O3 1.319(8) . ?
C34 O9 1.416(8) . ?
C35 N4 1.290(10) . ?
C35 C36 1.443(11) . ?
C36 C37 1.401(11) . ?
C36 C41 1.425(11) . ?
C37 C38 1.365(11) . ?
C38 C39 1.403(11) . ?
C39 C40 1.375(11) . ?
C40 O10 1.381(9) . ?
C40 C41 1.420(11) . ?
C41 O4 1.336(9) . ?
C42 O10 1.441(9) . ?
C43 N5 1.294(9) . ?
C43 C44 1.451(10) . ?
C44 C49 1.397(11) . ?
C44 C45 1.426(11) . ?
C45 C46 1.381(11) . ?
C46 C47 1.388(12) . ?
C47 C48 1.370(11) . ?
C48 O11 1.359(9) . ?
C48 C49 1.424(10) . ?
C49 O5 1.324(9) . ?
C50 O11 1.439(8) . ?
C51 N6 1.300(11) . ?
C51 C52 1.418(12) . ?
C52 C57 1.406(11) . ?
C52 C53 1.412(13) . ?
C53 C54 1.363(14) . ?
C54 C55 1.393(13) . ?
C55 C56 1.396(12) . ?
C56 C57 1.386(12) . ?
C56 O12 1.390(9) . ?
C57 O6 1.315(10) . ?
C58 O12 1.441(9) . ?
C59 N7 1.457(10) . ?
C59 C62 1.527(12) . ?
C60 N8 1.465(11) . ?
C60 C62 1.542(12) . ?
C61 N9 1.504(10) . ?
C61 C62 1.517(12) . ?
C62 C63 1.534(12) . ?
C64 N7 1.293(10) . ?
C64 C80 1.433(12) . ?
C65 N8 1.299(10) . ?
C65 C66 1.438(12) . ?
C66 C67 1.406(12) . ?
C66 C71 1.422(12) . ?
C67 C68 1.365(13) . ?
C68 C69 1.373(13) . ?
C69 C70 1.389(12) . ?
C70 O17 1.370(10) . ?
C70 C71 1.397(11) . ?
C71 O13 1.316(9) . ?
C72 O17 1.423(9) . ?
C74 O14 1.440(9) . ?
C75 O15 1.319(8) . ?
C75 C76 1.372(11) . ?
C75 C80 1.448(11) . ?
C76 O14 1.368(8) . ?
C76 C77 1.391(11) . ?
C77 C78 1.403(11) . ?
C78 C79 1.321(11) . ?
C79 C80 1.432(11) . ?
C81 O16 1.312(9) . ?
C81 C82 1.431(12) . ?
C81 C86 1.436(11) . ?
C82 C83 1.434(11) . ?
C82 C87 1.447(11) . ?
C83 C84 1.363(12) . ?
C84 C85 1.392(13) . ?
C85 C86 1.349(11) . ?
C86 O18 1.390(10) . ?
C87 N9 1.279(9) . ?
C88 O18 1.436(9) . ?
N1 Co1 2.087(6) . ?
N2 Co1 2.107(7) . ?
N3 Co1 2.125(7) . ?
N4 Co2 2.088(7) . ?
N5 Co2 2.089(7) . ?
N6 Co2 2.093(7) . ?
N7 Co3 2.094(7) . ?
N8 Co3 2.105(7) . ?
N9 Co3 2.102(7) . ?
O30 N10 1.252(8) . ?
O1 Co1 2.080(5) . ?
O1 Gd1 2.417(5) . ?
O2 Co1 2.085(5) . ?
O2 Gd1 2.397(5) . ?
O3 Co1 2.076(5) . ?
O3 Gd1 2.456(5) . ?
O4 Co2 2.076(5) . ?
O4 Gd1 2.402(5) . ?
O5 Co2 2.077(5) . ?
O5 Gd1 2.409(6) . ?
O6 Co2 2.057(6) . ?
O6 Gd1 2.429(5) . ?
O7 Gd1 2.897(5) . ?
O8 Gd1 2.893(5) . ?
O9 Gd1 2.912(5) . ?
O10 Gd1 2.934(5) . ?
O12 Gd1 2.896(5) . ?
O13 Co3 2.056(5) . ?
O13 Gd2 2.416(5) . ?
O15 Co3 2.064(5) . ?
O15 Gd2 2.440(5) . ?
O16 Co3 2.059(5) . ?
O16 Gd2 2.450(5) . ?
O17 Gd2 2.869(5) . ?
O31 N10 1.250(13) . ?
N10 O30 1.252(8) 2_655 ?
Co1 Gd1 3.3214(13) . ?
Co2 Gd1 3.3128(13) . ?
Co3 Gd2 3.3312(13) . ?
Gd2 O13 2.416(5) 2_656 ?
Gd2 O15 2.440(5) 2_656 ?
Gd2 O16 2.450(5) 2_656 ?
Gd2 O17 2.869(5) 2_656 ?
Gd2 Co3 3.3312(13) 2_656 ?
O32 N11 1.33(2) . ?
N11 O34 1.145(19) . ?
N11 O33 1.266(17) . ?
